data_2207453
loop_
_publ_author_name
'Silva, Luiz Everson da'
'Joussef, Antonio Carlos'
'Nunes, Ricardo Jos\'e'
'Andrighetti-Fr\"ohner, Carla Regina'
'Bortoluzzi, Adailton Jos\'e'

_publ_section_title
;
 5-[(2-Bromophenylamino)methylene]-2,2-dimethyl-1,3-dioxane-4,6-dione
;
_journal_coeditor_code BT6779
_journal_issue 12
_journal_name_full 'Acta Crystallographica Section E'
_journal_page_first o4252
_journal_page_last o4253
_journal_paper_doi 10.1107/S1600536805036883
_journal_volume 61
_journal_year 2005
_chemical_formula_iupac 'C13 H12 Br N O4'
_chemical_formula_moiety 'C13 H12 Br N O4'
_chemical_formula_sum 'C13 H12 Br N O4'
_chemical_formula_weight 326.15
_chemical_name_systematic
;
5-[(2-Bromophenylamino)methylene]-2,2-dimethyl-1,3-dioxane-4,6-dione
;
_space_group_IT_number 2
_symmetry_cell_setting triclinic
_symmetry_space_group_name_Hall '-P 1'
_symmetry_space_group_name_H-M 'P -1'
_atom_sites_solution_hydrogens geom
_atom_sites_solution_primary direct
_atom_sites_solution_secondary difmap
_audit_creation_method SHELXL-97
_cell_angle_alpha 95.570(5)
_cell_angle_beta 101.043(5)
_cell_angle_gamma 99.508(5)
_cell_formula_units_Z 2
_cell_length_a 6.960(5)
_cell_length_b 9.298(5)
_cell_length_c 10.424(5)
_cell_measurement_reflns_used 25
_cell_measurement_temperature 193(2)
_cell_measurement_theta_max 16.91
_cell_measurement_theta_min 4.09
_cell_volume 647.2(7)
_computing_cell_refinement
;
CAD-4/PC Software
;
_computing_data_collection
;
CAD-4/PC Software (Enraf--Nonius, 1993)
;
_computing_data_reduction 'XCAD4 (Harms & Wocadlo, 1995)'
_computing_molecular_graphics 'PLATON (Spek, 2003)'
_computing_publication_material SHELXL97
_computing_structure_refinement 'SHELXL97 (Sheldrick, 1997)'
_computing_structure_solution 'SHELXS97 (Sheldrick, 1997)'
_diffrn_ambient_temperature 193(2)
_diffrn_measured_fraction_theta_full 1.000
_diffrn_measured_fraction_theta_max 1.000
_diffrn_measurement_device_type 'Enraf--Nonius CAD-4'
_diffrn_measurement_method \w--2\q
_diffrn_radiation_monochromator graphite
_diffrn_radiation_source 'fine-focus sealed tube'
_diffrn_radiation_type MoK\a
_diffrn_radiation_wavelength 0.71073
_diffrn_reflns_av_R_equivalents 0.0202
_diffrn_reflns_av_sigmaI/netI 0.0432
_diffrn_reflns_limit_h_max 8
_diffrn_reflns_limit_h_min -8
_diffrn_reflns_limit_k_max 11
_diffrn_reflns_limit_k_min -11
_diffrn_reflns_limit_l_max 0
_diffrn_reflns_limit_l_min -12
_diffrn_reflns_number 2451
_diffrn_reflns_theta_full 25.07
_diffrn_reflns_theta_max 25.07
_diffrn_reflns_theta_min 2.01
_diffrn_standards_decay_% 1
_diffrn_standards_interval_count 200
_diffrn_standards_number 3
_exptl_absorpt_coefficient_mu 3.185
_exptl_absorpt_correction_T_max 0.601
_exptl_absorpt_correction_T_min 0.417
_exptl_absorpt_correction_type psi-scan
_exptl_absorpt_process_details '(North <i>et al.</i>,  1968)'
_exptl_crystal_colour colorless
_exptl_crystal_density_diffrn 1.674
_exptl_crystal_density_method 'not measured'
_exptl_crystal_description irregular
_exptl_crystal_F_000 328
_exptl_crystal_size_max 0.43
_exptl_crystal_size_mid 0.26
_exptl_crystal_size_min 0.16
_refine_diff_density_max 0.321
_refine_diff_density_min -0.386
_refine_ls_extinction_coef 0.024(2)
_refine_ls_extinction_expression Fc^*^=kFc[1+0.001xFc^2^\l^3^/sin(2\q)]^-1/4^
_refine_ls_extinction_method SHELXL97
_refine_ls_goodness_of_fit_ref 1.064
_refine_ls_hydrogen_treatment mixed
_refine_ls_matrix_type full
_refine_ls_number_parameters 177
_refine_ls_number_reflns 2312
_refine_ls_number_restraints 0
_refine_ls_restrained_S_all 1.064
_refine_ls_R_factor_all 0.0651
_refine_ls_R_factor_gt 0.0302
_refine_ls_shift/su_max 0.001
_refine_ls_shift/su_mean 0.000
_refine_ls_structure_factor_coef Fsqd
_refine_ls_weighting_details 'calc w=1/[\s^2^(Fo^2^)+(0.0298P)^2^+0.241P] where P=(Fo^2^+2Fc^2^)/3'
_refine_ls_weighting_scheme calc
_refine_ls_wR_factor_gt 0.0657
_refine_ls_wR_factor_ref 0.0733
_reflns_number_gt 1724
_reflns_number_total 2312
_reflns_threshold_expression I>2\s(I)
_cod_data_source_file bt6779.cif
_cod_data_source_block I
_cod_database_code 2207453
_cod_database_fobs_code 2207453

loop_
_symmetry_equiv_pos_as_xyz
'x, y, z'
'-x, -y, -z'

loop_
_atom_site_label
_atom_site_fract_x
_atom_site_fract_y
_atom_site_fract_z
_atom_site_U_iso_or_equiv
_atom_site_adp_type
_atom_site_calc_flag
_atom_site_refinement_flags
_atom_site_occupancy
_atom_site_type_symbol
Br1 0.34283(6) 0.31376(4) 0.41694(4) 0.05807(17) Uani d . 1 Br
C1 0.2699(4) 0.1119(3) 0.4304(3) 0.0383(7) Uani d . 1 C
C2 0.1930(4) 0.0140(4) 0.3160(3) 0.0447(8) Uani d . 1 C
H2 0.1800 0.0478 0.2343 0.054 Uiso calc R 1 H
C3 0.1358(5) -0.1333(4) 0.3235(3) 0.0471(8) Uani d . 1 C
H3 0.0803 -0.1987 0.2470 0.057 Uiso calc R 1 H
C4 0.1611(5) -0.1837(4) 0.4445(3) 0.0466(8) Uani d . 1 C
H4 0.1226 -0.2833 0.4494 0.056 Uiso calc R 1 H
C5 0.2431(4) -0.0873(3) 0.5584(3) 0.0402(7) Uani d . 1 C
H5 0.2629 -0.1229 0.6394 0.048 Uiso calc R 1 H
C6 0.2961(4) 0.0616(3) 0.5532(3) 0.0340(6) Uani d . 1 C
N7 0.3804(4) 0.1631(3) 0.6675(2) 0.0364(6) Uani d . 1 N
H7 0.443(4) 0.243(3) 0.655(3) 0.042(9) Uiso d . 1 H
C8 0.3823(4) 0.1389(3) 0.7906(3) 0.0354(7) Uani d . 1 C
H8 0.3056 0.0517 0.8032 0.042 Uiso calc R 1 H
C9 0.4871(4) 0.2306(3) 0.9005(3) 0.0349(6) Uani d . 1 C
C10 0.6149(4) 0.3665(3) 0.8919(3) 0.0391(7) Uani d . 1 C
O10 0.6240(3) 0.4202(2) 0.7910(2) 0.0518(6) Uani d . 1 O
O11 0.7285(3) 0.4408(2) 1.0075(2) 0.0449(5) Uani d . 1 O
C12 0.7771(4) 0.3556(3) 1.1131(3) 0.0421(7) Uani d . 1 C
O13 0.5985(3) 0.2662(2) 1.13445(19) 0.0459(5) Uani d . 1 O
C14 0.4647(4) 0.1877(3) 1.0279(3) 0.0393(7) Uani d . 1 C
O14 0.3378(3) 0.0921(2) 1.0466(2) 0.0552(6) Uani d . 1 O
C121 0.8572(5) 0.4650(4) 1.2359(3) 0.0597(9) Uani d . 1 C
H12A 0.9771 0.5273 1.2268 0.089 Uiso calc R 1 H
H12B 0.8860 0.4135 1.3107 0.089 Uiso calc R 1 H
H12C 0.7597 0.5240 1.2485 0.089 Uiso calc R 1 H
C122 0.9209(5) 0.2603(3) 1.0826(3) 0.0526(8) Uani d . 1 C
H12D 1.0389 0.3208 1.0686 0.079 Uiso calc R 1 H
H12E 0.8601 0.1924 1.0044 0.079 Uiso calc R 1 H
H12F 0.9556 0.2067 1.1551 0.079 Uiso calc R 1 H

loop_
_atom_site_aniso_label
_atom_site_aniso_U_11
_atom_site_aniso_U_22
_atom_site_aniso_U_33
_atom_site_aniso_U_12
_atom_site_aniso_U_13
_atom_site_aniso_U_23
Br1 0.0715(3) 0.0506(2) 0.0548(2) 0.01274(16) 0.01100(17) 0.02257(16)
C1 0.0361(17) 0.0439(17) 0.0407(17) 0.0147(13) 0.0131(14) 0.0122(14)
C2 0.0446(19) 0.064(2) 0.0310(16) 0.0197(16) 0.0112(14) 0.0085(16)
C3 0.0449(19) 0.058(2) 0.0377(17) 0.0110(16) 0.0097(15) -0.0031(15)
C4 0.0455(19) 0.0450(18) 0.0480(19) 0.0028(14) 0.0141(15) 0.0009(15)
C5 0.0416(18) 0.0441(17) 0.0366(17) 0.0070(14) 0.0120(14) 0.0083(14)
C6 0.0254(15) 0.0422(16) 0.0352(16) 0.0075(12) 0.0069(12) 0.0062(13)
N7 0.0341(14) 0.0379(14) 0.0352(14) 0.0009(11) 0.0055(11) 0.0090(11)
C8 0.0284(15) 0.0393(16) 0.0380(16) 0.0025(12) 0.0066(13) 0.0099(13)
C9 0.0337(16) 0.0327(15) 0.0374(16) 0.0024(12) 0.0074(13) 0.0066(13)
C10 0.0393(17) 0.0330(15) 0.0446(18) 0.0087(13) 0.0049(14) 0.0079(14)
O10 0.0582(14) 0.0445(12) 0.0489(13) -0.0013(10) 0.0057(11) 0.0179(11)
O11 0.0495(13) 0.0321(11) 0.0458(12) -0.0005(9) -0.0022(10) 0.0072(9)
C12 0.0407(18) 0.0380(16) 0.0416(17) 0.0000(14) 0.0006(14) 0.0046(13)
O13 0.0504(13) 0.0482(12) 0.0337(11) -0.0009(10) 0.0066(10) 0.0010(10)
C14 0.0427(18) 0.0398(16) 0.0351(16) 0.0053(14) 0.0104(14) 0.0029(13)
O14 0.0589(15) 0.0580(14) 0.0445(13) -0.0114(12) 0.0201(11) 0.0072(11)
C121 0.065(2) 0.053(2) 0.049(2) 0.0038(18) -0.0054(17) -0.0063(17)
C122 0.046(2) 0.0474(19) 0.060(2) 0.0069(15) 0.0027(16) 0.0081(16)

loop_
_atom_type_symbol
_atom_type_description
_atom_type_scat_dispersion_real
_atom_type_scat_dispersion_imag
_atom_type_scat_source
C C 0.0033 0.0016 'International Tables Vol C Tables 4.2.6.8 and 6.1.1.4'
H H 0.0000 0.0000 'International Tables Vol C Tables 4.2.6.8 and 6.1.1.4'
N N 0.0061 0.0033 'International Tables Vol C Tables 4.2.6.8 and 6.1.1.4'
O O 0.0106 0.0060 'International Tables Vol C Tables 4.2.6.8 and 6.1.1.4'
Br Br -0.2901 2.4595 'International Tables Vol C Tables 4.2.6.8 and 6.1.1.4'

loop_
_geom_angle_atom_site_label_1
_geom_angle_atom_site_label_2
_geom_angle_atom_site_label_3
_geom_angle
C2 C1 C6 120.5(3)
C2 C1 Br1 118.9(2)
C6 C1 Br1 120.6(2)
C3 C2 C1 119.9(3)
C3 C2 H2 120.0
C1 C2 H2 120.0
C2 C3 C4 119.9(3)
C2 C3 H3 120.1
C4 C3 H3 120.1
C3 C4 C5 120.4(3)
C3 C4 H4 119.8
C5 C4 H4 119.8
C4 C5 C6 120.5(3)
C4 C5 H5 119.7
C6 C5 H5 119.7
C5 C6 C1 118.7(3)
C5 C6 N7 122.0(3)
C1 C6 N7 119.2(3)
C8 N7 C6 126.4(3)
C8 N7 H7 118(2)
C6 N7 H7 115(2)
N7 C8 C9 125.7(3)
N7 C8 H8 117.2
C9 C8 H8 117.2
C8 C9 C10 121.6(3)
C8 C9 C14 117.8(2)
C10 C9 C14 120.6(3)
O10 C10 O11 118.5(3)
O10 C10 C9 125.2(3)
O11 C10 C9 116.3(2)
C10 O11 C12 116.9(2)
O11 C12 O13 110.3(2)
O11 C12 C122 110.4(3)
O13 C12 C122 110.2(2)
O11 C12 C121 106.0(2)
O13 C12 C121 106.2(3)
C122 C12 C121 113.7(3)
C14 O13 C12 118.6(2)
O14 C14 O13 118.3(3)
O14 C14 C9 125.8(3)
O13 C14 C9 115.9(2)
C12 C121 H12A 109.5
C12 C121 H12B 109.5
H12A C121 H12B 109.5
C12 C121 H12C 109.5
H12A C121 H12C 109.5
H12B C121 H12C 109.5
C12 C122 H12D 109.5
C12 C122 H12E 109.5
H12D C122 H12E 109.5
C12 C122 H12F 109.5
H12D C122 H12F 109.5
H12E C122 H12F 109.5

loop_
_geom_bond_atom_site_label_1
_geom_bond_atom_site_label_2
_geom_bond_distance
Br1 C1 1.888(3)
C1 C2 1.386(4)
C1 C6 1.394(4)
C2 C3 1.375(4)
C2 H2 0.9300
C3 C4 1.378(4)
C3 H3 0.9300
C4 C5 1.380(4)
C4 H4 0.9300
C5 C6 1.383(4)
C5 H5 0.9300
C6 N7 1.409(4)
N7 C8 1.322(4)
N7 H7 0.83(3)
C8 C9 1.362(4)
C8 H8 0.9300
C9 C10 1.441(4)
C9 C14 1.452(4)
C10 O10 1.215(3)
C10 O11 1.359(4)
O11 C12 1.439(3)
C12 O13 1.444(4)
C12 C122 1.499(5)
C12 C121 1.507(4)
O13 C14 1.362(3)
C14 O14 1.203(3)
C121 H12A 0.9600
C121 H12B 0.9600
C121 H12C 0.9600
C122 H12D 0.9600
C122 H12E 0.9600
C122 H12F 0.9600

loop_
_geom_hbond_atom_site_label_D
_geom_hbond_atom_site_label_H
_geom_hbond_atom_site_label_A
_geom_hbond_site_symmetry_A
_geom_hbond_distance_DH
_geom_hbond_distance_HA
_geom_hbond_distance_DA
_geom_hbond_angle_DHA
N7 H7 O10 . 0.83(3) 2.12(3) 2.734(3) 130(3)
C2 H2 O14 1_554 0.93 2.46 3.266(4) 146

loop_
_geom_torsion_atom_site_label_1
_geom_torsion_atom_site_label_2
_geom_torsion_atom_site_label_3
_geom_torsion_atom_site_label_4
_geom_torsion
C6 C1 C2 C3 2.1(4)
Br1 C1 C2 C3 -179.0(2)
C1 C2 C3 C4 -2.0(5)
C2 C3 C4 C5 0.1(5)
C3 C4 C5 C6 1.8(5)
C4 C5 C6 C1 -1.7(4)
C4 C5 C6 N7 -179.9(3)
C2 C1 C6 C5 -0.3(4)
Br1 C1 C6 C5 -179.2(2)
C2 C1 C6 N7 178.0(3)
Br1 C1 C6 N7 -0.8(4)
C5 C6 N7 C8 -14.8(4)
C1 C6 N7 C8 167.0(3)
C6 N7 C8 C9 170.5(3)
N7 C8 C9 C10 -1.7(5)
N7 C8 C9 C14 177.8(3)
C8 C9 C10 O10 9.2(5)
C14 C9 C10 O10 -170.3(3)
C8 C9 C10 O11 -173.0(3)
C14 C9 C10 O11 7.5(4)
O10 C10 O11 C12 -156.2(3)
C9 C10 O11 C12 25.8(4)
C10 O11 C12 O13 -52.0(3)
C10 O11 C12 C122 70.0(3)
C10 O11 C12 C121 -166.5(3)
O11 C12 O13 C14 46.9(3)
C122 C12 O13 C14 -75.2(3)
C121 C12 O13 C14 161.2(2)
C12 O13 C14 O14 165.4(3)
C12 O13 C14 C9 -15.9(4)
C8 C9 C14 O14 -13.5(5)
C10 C9 C14 O14 166.0(3)
C8 C9 C14 O13 168.0(3)
C10 C9 C14 O13 -12.5(4)

loop_
_cod_related_entry_id
_cod_related_entry_database
_cod_related_entry_code
1 ChemSpider 12584640
